data_7230255
loop_
_publ_author_name
'Jin, Jun-Ling'
'Shen, Yang-Lin'
'Xie, Yun-Peng'
'Lu, Xing'

_publ_section_title
;
 Silver ethynide clusters constructed with fluorinated \b-diketonate
 ligands
;
_journal_issue 14
_journal_name_full CrystEngComm
_journal_page_first 2036
_journal_paper_doi 10.1039/C8CE00243F
_journal_volume 20
_journal_year 2018
_chemical_formula_sum 'C58 H70 Ag10 F18 O7'
_chemical_formula_weight 2299.84
_space_group_crystal_system monoclinic
_space_group_IT_number 14
_space_group_name_Hall '-P 2yn'
_space_group_name_H-M_alt 'P 1 21/n 1'
_symmetry_space_group_name_Hall '-P 2yn'
_symmetry_space_group_name_H-M 'P 1 21/n 1'
_atom_sites_solution_hydrogens geom
_audit_creation_method SHELXL-2014/7
_audit_update_record
;
2017-11-07 deposited with the CCDC.
2018-03-05 downloaded from the CCDC.
;
_cell_angle_alpha 90
_cell_angle_beta 90.5300(10)
_cell_angle_gamma 90
_cell_formula_units_Z 4
_cell_length_a 21.2880(12)
_cell_length_b 15.5482(9)
_cell_length_c 22.5226(13)
_cell_measurement_reflns_used 9823
_cell_measurement_temperature 173(2)
_cell_measurement_theta_max 28.3818
_cell_measurement_theta_min 2.9305
_cell_volume 7454.4(7)
_computing_cell_refinement 'SAINT (Bruker, 2014)'
_computing_data_collection 'Apex2 (Bruker, 2014)'
_computing_data_reduction 'SAINT (Bruker, 2014)'
_computing_structure_refinement 'SHELXL-2014/7 (Sheldrick, 2014)'
_computing_structure_solution 'SHELXTL XT-2014/4 (Sheldrick, 2014)'
_diffrn_ambient_temperature 173(2)
_diffrn_measured_fraction_theta_full 0.997
_diffrn_measured_fraction_theta_max 0.997
_diffrn_measurement_device_type 'Bruker D8 Quest'
_diffrn_radiation_type MoK\a
_diffrn_radiation_wavelength 0.71073
_diffrn_reflns_av_R_equivalents 0.0209
_diffrn_reflns_av_unetI/netI 0.0185
_diffrn_reflns_Laue_measured_fraction_full 0.997
_diffrn_reflns_Laue_measured_fraction_max 0.997
_diffrn_reflns_limit_h_max 25
_diffrn_reflns_limit_h_min -25
_diffrn_reflns_limit_k_max 18
_diffrn_reflns_limit_k_min -13
_diffrn_reflns_limit_l_max 26
_diffrn_reflns_limit_l_min -26
_diffrn_reflns_number 49599
_diffrn_reflns_point_group_measured_fraction_full 0.997
_diffrn_reflns_point_group_measured_fraction_max 0.997
_diffrn_reflns_theta_full 25.026
_diffrn_reflns_theta_max 25.026
_diffrn_reflns_theta_min 2.885
_exptl_absorpt_coefficient_mu 2.654
_exptl_absorpt_correction_type multi-scan
_exptl_absorpt_process_details SADABS
_exptl_crystal_colour colorless
_exptl_crystal_density_diffrn 2.049
_exptl_crystal_description block
_exptl_crystal_F_000 4424
_exptl_crystal_size_max 0.326
_exptl_crystal_size_mid 0.273
_exptl_crystal_size_min 0.165
_exptl_transmission_factor_max 0.7457
_exptl_transmission_factor_min 0.6402
_refine_diff_density_max 0.979
_refine_diff_density_min -0.903
_refine_diff_density_rms 0.113
_refine_ls_extinction_method none
_refine_ls_goodness_of_fit_ref 1.188
_refine_ls_hydrogen_treatment constr
_refine_ls_matrix_type full
_refine_ls_number_parameters 874
_refine_ls_number_reflns 13142
_refine_ls_number_restraints 87
_refine_ls_restrained_S_all 1.203
_refine_ls_R_factor_all 0.0413
_refine_ls_R_factor_gt 0.0353
_refine_ls_shift/su_max 0.002
_refine_ls_shift/su_mean 0.000
_refine_ls_structure_factor_coef Fsqd
_refine_ls_weighting_details 'w=1/[\s^2^(Fo^2^)+(0.0126P)^2^+39.1537P] where P=(Fo^2^+2Fc^2^)/3'
_refine_ls_weighting_scheme calc
_refine_ls_wR_factor_gt 0.0739
_refine_ls_wR_factor_ref 0.0781
_reflns_Friedel_coverage 0.000
_reflns_number_gt 11802
_reflns_number_total 13142
_reflns_threshold_expression 'I > 2\s(I)'
_cod_data_source_file c8ce00243f2.cif
_cod_data_source_block Complex1
_cod_depositor_comments
;
The following automatic conversions were performed:

'_exptl_absorpt_correction_type' value 'Multi-scan' changed to
'multi-scan' according to
/home/data/users/saulius/crontab/automatic-downloads/rss-feeds/RSC/lib/dictionaries/cif_core.dic
dictionary named 'cif_core.dic' version 2.4.2 from 2011-04-26.

Automatic conversion script
Id: cif_fix_values 4973 2017-02-22 13:04:09Z antanas 

 Adding full bibliography for 7230255--7230262.cif.
;
_cod_database_code 7230255
_shelx_shelxl_version_number 2014/7
_shelx_space_group_comment
;
The symmetry employed for this shelxl refinement is uniquely defined
by the following loop, which should always be used as a source of
symmetry information in preference to the above space-group names.
They are only intended as comments.
;
_shelx_estimated_absorpt_t_min 0.478
_shelx_estimated_absorpt_t_max 0.669

loop_
_space_group_symop_operation_xyz
'x, y, z'
'-x+1/2, y+1/2, -z+1/2'
'-x, -y, -z'
'x-1/2, -y-1/2, z-1/2'

loop_
_atom_site_label
_atom_site_type_symbol
_atom_site_fract_x
_atom_site_fract_y
_atom_site_fract_z
_atom_site_U_iso_or_equiv
_atom_site_adp_type
_atom_site_occupancy
_atom_site_site_symmetry_order
_atom_site_calc_flag
_atom_site_refinement_flags_posn
_atom_site_refinement_flags_adp
_atom_site_refinement_flags_occupancy
_atom_site_disorder_assembly
_atom_site_disorder_group
Ag1A Ag 0.62529(19) 0.7817(3) 0.3929(2) 0.0342(6) Uani 0.79(4) 1 d . . P A 1
Ag1B Ag 0.6382(17) 0.7741(12) 0.3860(9) 0.049(3) Uani 0.21(4) 1 d . . P A 2
Ag2 Ag 0.76174(2) 0.77886(2) 0.36127(2) 0.03159(9) Uani 1 1 d . . . . .
Ag3 Ag 0.63298(2) 0.60096(3) 0.43535(2) 0.03442(10) Uani 1 1 d . . . . .
Ag4 Ag 0.73557(2) 0.59162(3) 0.34806(2) 0.03520(10) Uani 1 1 d . . . . .
Ag5 Ag 0.71897(2) 0.47226(3) 0.49563(2) 0.03638(10) Uani 1 1 d . . . . .
Ag6 Ag 0.88242(2) 0.70218(3) 0.40468(2) 0.03745(10) Uani 1 1 d . . . . .
Ag7 Ag 0.82976(2) 0.65846(3) 0.53596(2) 0.03830(10) Uani 1 1 d . . . . .
Ag8 Ag 0.75647(2) 0.81099(3) 0.49005(2) 0.03988(10) Uani 1 1 d . . . . .
Ag9 Ag 0.69350(8) 0.66703(4) 0.54903(8) 0.0364(3) Uani 0.945(8) 1 d . . P A 1
Ag9A Ag 0.6779(11) 0.6654(8) 0.5322(11) 0.0364(3) Uani 0.055(8) 1 d . . P A 2
Ag10 Ag 0.83476(2) 0.53304(3) 0.44038(2) 0.03183(9) Uani 1 1 d . . . . .
F1 F 1.0484(4) 0.9611(5) 0.3305(3) 0.171(4) Uani 1 1 d . U . . .
F2 F 1.0641(4) 0.8388(6) 0.3103(5) 0.205(5) Uani 1 1 d . U . . .
F3 F 0.9973(4) 0.9023(8) 0.2689(3) 0.217(6) Uani 1 1 d . U . . .
F4 F 0.8889(3) 0.5611(5) 0.6468(2) 0.151(3) Uani 1 1 d . U . . .
F5 F 0.8814(4) 0.4558(4) 0.7016(3) 0.164(4) Uani 1 1 d . U . . .
F6 F 0.8157(4) 0.5457(6) 0.7002(3) 0.161(3) Uani 1 1 d . U . . .
F7 F 0.8060(3) 0.1800(3) 0.5521(3) 0.114(2) Uani 1 1 d . . . . .
F8 F 0.7988(3) 0.1985(3) 0.6441(3) 0.113(2) Uani 1 1 d . . . . .
F9 F 0.7187(2) 0.1910(3) 0.5910(3) 0.108(2) Uani 1 1 d . . . . .
F10 F 0.9334(11) 1.0355(12) 0.4988(11) 0.150(7) Uani 0.294(14) 1 d D U P B 1
F11 F 0.8430(7) 1.0268(11) 0.4575(8) 0.111(9) Uani 0.294(14) 1 d D U P B 1
F12 F 0.8680(7) 0.9586(13) 0.5368(6) 0.150(14) Uani 0.294(14) 1 d D U P B 1
F10A F 0.8982(7) 1.0580(5) 0.4620(5) 0.150(7) Uani 0.706(14) 1 d D U P B 2
F11A F 0.8290(3) 0.9815(5) 0.5034(5) 0.091(4) Uani 0.706(14) 1 d D U P B 2
F12A F 0.9213(4) 0.9782(9) 0.5329(5) 0.146(7) Uani 0.706(14) 1 d D U P B 2
F13 F 0.4547(2) 0.8708(5) 0.2622(2) 0.111(2) Uani 1 1 d . . . . .
F14 F 0.4377(3) 0.9674(4) 0.3210(3) 0.135(3) Uani 1 1 d . . . . .
F15 F 0.3799(2) 0.8598(6) 0.3199(3) 0.151(3) Uani 1 1 d . . . . .
F16 F 0.4732(2) 0.6476(3) 0.5163(3) 0.0987(19) Uani 1 1 d . . . . .
F17 F 0.39018(18) 0.7191(3) 0.49669(19) 0.0722(12) Uani 1 1 d . . . . .
F18 F 0.4568(2) 0.7688(3) 0.55720(18) 0.0784(13) Uani 1 1 d . . . . .
O1 O 0.87221(18) 0.8396(2) 0.45377(18) 0.0408(9) Uani 1 1 d . . . . .
O2 O 0.9612(2) 0.7824(3) 0.3602(2) 0.0642(13) Uani 1 1 d . . . . .
O3 O 0.79361(18) 0.5083(2) 0.57730(16) 0.0395(9) Uani 1 1 d . . . . .
O4 O 0.74798(19) 0.3392(3) 0.53431(18) 0.0436(9) Uani 1 1 d . . . . .
O5 O 0.53909(18) 0.8532(3) 0.34918(17) 0.0441(10) Uani 1 1 d . . . . .
O6 O 0.5463(2) 0.7726(3) 0.46809(18) 0.0508(11) Uani 1 1 d . . . . .
C1 C 0.7122(2) 0.8706(3) 0.4088(2) 0.0353(12) Uani 1 1 d . . . . .
C2 C 0.6848(3) 0.9249(3) 0.4377(2) 0.0340(12) Uani 1 1 d . . . . .
C3 C 0.6548(3) 0.9973(4) 0.4702(3) 0.0439(14) Uani 1 1 d . . . . .
C4 C 0.5854(3) 0.9990(5) 0.4564(4) 0.084(3) Uani 1 1 d . . . . .
H4A H 0.5658 1.0467 0.4778 0.125 Uiso 1 1 calc R U . . .
H4B H 0.5789 1.0068 0.4136 0.125 Uiso 1 1 calc R U . . .
H4C H 0.5664 0.9446 0.4688 0.125 Uiso 1 1 calc R U . . .
C5 C 0.6848(4) 1.0818(4) 0.4495(3) 0.0609(19) Uani 1 1 d . . . . .
H5A H 0.6656 1.1302 0.4705 0.091 Uiso 1 1 calc R U . . .
H5B H 0.7300 1.0806 0.4581 0.091 Uiso 1 1 calc R U . . .
H5C H 0.6780 1.0886 0.4066 0.091 Uiso 1 1 calc R U . . .
C6 C 0.6681(4) 0.9871(5) 0.5361(3) 0.071(2) Uani 1 1 d . . . . .
H6A H 0.6485 1.0345 0.5578 0.107 Uiso 1 1 calc R U . . .
H6B H 0.6508 0.9323 0.5499 0.107 Uiso 1 1 calc R U . . .
H6C H 0.7136 0.9879 0.5432 0.107 Uiso 1 1 calc R U . . .
C7 C 0.6307(2) 0.6434(3) 0.3483(2) 0.0340(12) Uani 1 1 d . . . . .
C8 C 0.6246(2) 0.6582(4) 0.2962(2) 0.0348(12) Uani 1 1 d . . . . .
C9 C 0.6125(3) 0.6793(4) 0.2324(3) 0.0468(15) Uani 1 1 d . . . . .
C10 C 0.5430(4) 0.6650(7) 0.2189(4) 0.099(4) Uani 1 1 d . . . . .
H10A H 0.5343 0.6786 0.1772 0.149 Uiso 1 1 calc R U . . .
H10B H 0.5322 0.6047 0.2266 0.149 Uiso 1 1 calc R U . . .
H10C H 0.5178 0.7023 0.2444 0.149 Uiso 1 1 calc R U . . .
C11 C 0.6542(5) 0.6232(6) 0.1939(3) 0.090(3) Uani 1 1 d . . . . .
H11A H 0.6465 0.6367 0.1520 0.135 Uiso 1 1 calc R U . . .
H11B H 0.6983 0.6343 0.2038 0.135 Uiso 1 1 calc R U . . .
H11C H 0.6445 0.5625 0.2012 0.135 Uiso 1 1 calc R U . . .
C12 C 0.6293(4) 0.7734(5) 0.2224(3) 0.069(2) Uani 1 1 d . . . . .
H12A H 0.6216 0.7885 0.1807 0.103 Uiso 1 1 calc R U . . .
H12B H 0.6033 0.8098 0.2479 0.103 Uiso 1 1 calc R U . . .
H12C H 0.6737 0.7825 0.2322 0.103 Uiso 1 1 calc R U . . .
C13 C 0.6339(2) 0.5556(3) 0.5218(2) 0.0332(11) Uani 1 1 d . . . . .
C14 C 0.6223(2) 0.5262(4) 0.5698(3) 0.0376(13) Uani 1 1 d . . . . .
C15 C 0.6024(3) 0.4944(5) 0.6289(3) 0.0526(17) Uani 1 1 d . . . . .
C16 C 0.6311(6) 0.5513(7) 0.6777(3) 0.109(4) Uani 1 1 d . . . . .
H16A H 0.6179 0.5302 0.7166 0.163 Uiso 1 1 calc R U . . .
H16B H 0.6770 0.5493 0.6753 0.163 Uiso 1 1 calc R U . . .
H16C H 0.6167 0.6107 0.6723 0.163 Uiso 1 1 calc R U . . .
C17 C 0.5325(4) 0.4946(10) 0.6298(5) 0.148(6) Uani 1 1 d . . . . .
H17A H 0.5181 0.4738 0.6684 0.223 Uiso 1 1 calc R U . . .
H17B H 0.5171 0.5532 0.6232 0.223 Uiso 1 1 calc R U . . .
H17C H 0.5164 0.4568 0.5983 0.223 Uiso 1 1 calc R U . . .
C18 C 0.6282(4) 0.4040(5) 0.6384(3) 0.075(2) Uani 1 1 d . . . . .
H18A H 0.6152 0.3827 0.6773 0.113 Uiso 1 1 calc R U . . .
H18B H 0.6118 0.3658 0.6073 0.113 Uiso 1 1 calc R U . . .
H18C H 0.6742 0.4053 0.6366 0.113 Uiso 1 1 calc R U . . .
C19 C 0.7629(2) 0.4651(3) 0.4000(2) 0.0310(11) Uani 1 1 d . . . . .
C20 C 0.7236(2) 0.4269(3) 0.3704(2) 0.0273(10) Uani 1 1 d . . . . .
C21 C 0.6800(3) 0.3707(3) 0.3372(3) 0.0360(12) Uani 1 1 d . . . . .
C22 C 0.6123(3) 0.3942(4) 0.3531(3) 0.0514(16) Uani 1 1 d . . . . .
H22A H 0.5832 0.3569 0.3310 0.077 Uiso 1 1 calc R U . . .
H22B H 0.6061 0.3864 0.3958 0.077 Uiso 1 1 calc R U . . .
H22C H 0.6042 0.4544 0.3425 0.077 Uiso 1 1 calc R U . . .
C23 C 0.6947(4) 0.2775(4) 0.3553(4) 0.064(2) Uani 1 1 d . . . . .
H23A H 0.6664 0.2383 0.3339 0.096 Uiso 1 1 calc R U . . .
H23B H 0.7383 0.2639 0.3453 0.096 Uiso 1 1 calc R U . . .
H23C H 0.6888 0.2707 0.3981 0.096 Uiso 1 1 calc R U . . .
C24 C 0.6896(3) 0.3829(5) 0.2712(3) 0.0575(18) Uani 1 1 d . . . . .
H24A H 0.6606 0.3455 0.2492 0.086 Uiso 1 1 calc R U . . .
H24B H 0.6814 0.4430 0.2606 0.086 Uiso 1 1 calc R U . . .
H24C H 0.7329 0.3680 0.2612 0.086 Uiso 1 1 calc R U . . .
C25 C 0.8156(2) 0.6852(3) 0.3206(2) 0.0317(11) Uani 1 1 d . . . . .
C26 C 0.8508(2) 0.6349(3) 0.2962(2) 0.0309(11) Uani 1 1 d . . . . .
C27 C 0.8936(3) 0.5760(4) 0.2642(2) 0.0400(13) Uani 1 1 d . . . . .
C28 C 0.9284(4) 0.5194(5) 0.3088(3) 0.069(2) Uani 1 1 d . . . . .
H28A H 0.9567 0.4805 0.2877 0.104 Uiso 1 1 calc R U . . .
H28B H 0.9529 0.5556 0.3361 0.104 Uiso 1 1 calc R U . . .
H28C H 0.8980 0.4855 0.3314 0.104 Uiso 1 1 calc R U . . .
C29 C 0.8550(4) 0.5191(5) 0.2226(3) 0.066(2) Uani 1 1 d . . . . .
H29A H 0.8830 0.4800 0.2013 0.099 Uiso 1 1 calc R U . . .
H29B H 0.8249 0.4855 0.2458 0.099 Uiso 1 1 calc R U . . .
H29C H 0.8321 0.5552 0.1940 0.099 Uiso 1 1 calc R U . . .
C30 C 0.9399(3) 0.6289(5) 0.2285(4) 0.067(2) Uani 1 1 d . . . . .
H30A H 0.9683 0.5903 0.2073 0.101 Uiso 1 1 calc R U . . .
H30B H 0.9168 0.6647 0.1998 0.101 Uiso 1 1 calc R U . . .
H30C H 0.9643 0.6658 0.2554 0.101 Uiso 1 1 calc R U . . .
C31 C 0.9053(2) 0.6051(3) 0.4809(2) 0.0326(11) Uani 1 1 d . . . . .
C32 C 0.9534(2) 0.6391(3) 0.4984(2) 0.0286(11) Uani 1 1 d . . . . .
C33 C 1.0147(2) 0.6698(4) 0.5202(2) 0.0355(12) Uani 1 1 d . . . . .
C34 C 1.0130(4) 0.7664(4) 0.5298(4) 0.069(2) Uani 1 1 d . . . . .
H34A H 1.0541 0.7861 0.5443 0.103 Uiso 1 1 calc R U . . .
H34B H 1.0029 0.7952 0.4922 0.103 Uiso 1 1 calc R U . . .
H34C H 0.9808 0.7804 0.5592 0.103 Uiso 1 1 calc R U . . .
C35 C 1.0310(3) 0.6224(5) 0.5781(3) 0.0564(18) Uani 1 1 d . . . . .
H35A H 1.0719 0.6424 0.5931 0.085 Uiso 1 1 calc R U . . .
H35B H 0.9987 0.6342 0.6077 0.085 Uiso 1 1 calc R U . . .
H35C H 1.0330 0.5604 0.5705 0.085 Uiso 1 1 calc R U . . .
C36 C 1.0639(3) 0.6461(6) 0.4734(3) 0.071(2) Uani 1 1 d . . . . .
H36A H 1.1055 0.6658 0.4867 0.106 Uiso 1 1 calc R U . . .
H36B H 1.0647 0.5835 0.4681 0.106 Uiso 1 1 calc R U . . .
H36C H 1.0531 0.6737 0.4355 0.106 Uiso 1 1 calc R U . . .
C37 C 0.7680(3) 0.7512(3) 0.5763(2) 0.0357(12) Uani 1 1 d . . . . .
C38 C 0.7837(3) 0.7886(4) 0.6211(3) 0.0407(13) Uani 1 1 d . . . . .
C39 C 0.8027(3) 0.8330(5) 0.6763(3) 0.0582(18) Uani 1 1 d . . . . .
C40 C 0.7738(5) 0.7869(8) 0.7283(3) 0.098(3) Uani 1 1 d . . . . .
H40A H 0.7861 0.8159 0.7652 0.147 Uiso 1 1 calc R U . . .
H40B H 0.7280 0.7877 0.7242 0.147 Uiso 1 1 calc R U . . .
H40C H 0.7887 0.7272 0.7292 0.147 Uiso 1 1 calc R U . . .
C41 C 0.7784(5) 0.9250(6) 0.6739(4) 0.109(4) Uani 1 1 d . . . . .
H41A H 0.7907 0.9552 0.7104 0.164 Uiso 1 1 calc R U . . .
H41B H 0.7964 0.9546 0.6396 0.164 Uiso 1 1 calc R U . . .
H41C H 0.7325 0.9245 0.6702 0.164 Uiso 1 1 calc R U . . .
C42 C 0.8745(4) 0.8317(7) 0.6806(4) 0.093(3) Uani 1 1 d . . . . .
H42A H 0.8881 0.8610 0.7171 0.139 Uiso 1 1 calc R U . . .
H42B H 0.8893 0.7720 0.6813 0.139 Uiso 1 1 calc R U . . .
H42C H 0.8921 0.8614 0.6462 0.139 Uiso 1 1 calc R U . . .
C43 C 0.8863(3) 0.9811(4) 0.4842(3) 0.0621(19) Uani 1 1 d D . . . .
C44 C 0.9025(3) 0.9075(4) 0.4437(3) 0.0410(13) Uani 1 1 d . . . . .
C45 C 0.9492(3) 0.9215(4) 0.4021(3) 0.0502(16) Uani 1 1 d . . . . .
H45 H 0.9661 0.9779 0.3994 0.060 Uiso 1 1 calc R U . . .
C46 C 0.9729(3) 0.8598(5) 0.3643(3) 0.0489(15) Uani 1 1 d . . . . .
C47 C 1.0216(4) 0.8905(7) 0.3197(4) 0.078(3) Uani 1 1 d . . . . .
C48 C 0.8524(3) 0.5043(5) 0.6656(3) 0.0531(16) Uani 1 1 d . . . . .
C49 C 0.8146(2) 0.4592(4) 0.6166(2) 0.0355(12) Uani 1 1 d . . . . .
C50 C 0.8079(2) 0.3703(4) 0.6214(2) 0.0373(12) Uani 1 1 d . . . . .
H50 H 0.8263 0.3429 0.6550 0.045 Uiso 1 1 calc R U . . .
C51 C 0.7761(2) 0.3187(3) 0.5802(2) 0.0345(12) Uani 1 1 d . . . . .
C52 C 0.7755(3) 0.2214(4) 0.5925(3) 0.0521(16) Uani 1 1 d . . . . .
C53 C 0.4372(3) 0.8816(5) 0.3160(3) 0.0593(19) Uani 1 1 d . . . . .
C54 C 0.4829(3) 0.8440(4) 0.3617(3) 0.0410(13) Uani 1 1 d . . . . .
C55 C 0.4555(3) 0.8034(4) 0.4107(3) 0.0442(14) Uani 1 1 d . . . . .
H55 H 0.4110 0.7985 0.4112 0.053 Uiso 1 1 calc R U . . .
C56 C 0.4883(3) 0.7709(4) 0.4569(3) 0.0429(14) Uani 1 1 d . . . . .
C57 C 0.4514(3) 0.7257(5) 0.5066(3) 0.0553(17) Uani 1 1 d . . . . .
C101 C 0.5856(5) 0.8022(7) 0.6297(4) 0.098(3) Uani 1 1 d . . . . .
O101 O 0.6075(3) 0.7657(5) 0.5762(3) 0.095(2) Uani 1 1 d . . . . .

loop_
_atom_site_aniso_label
_atom_site_aniso_U_11
_atom_site_aniso_U_22
_atom_site_aniso_U_33
_atom_site_aniso_U_23
_atom_site_aniso_U_13
_atom_site_aniso_U_12
Ag1A 0.0241(10) 0.0343(7) 0.0443(9) -0.0012(6) 0.0026(5) 0.0013(5)
Ag1B 0.055(7) 0.037(3) 0.057(3) -0.005(2) 0.008(4) -0.003(4)
Ag2 0.0351(2) 0.02613(19) 0.0336(2) -0.00224(16) 0.00100(16) 0.00623(16)
Ag3 0.0369(2) 0.0374(2) 0.0290(2) 0.00754(17) 0.00025(16) -0.00018(17)
Ag4 0.0403(2) 0.0303(2) 0.0351(2) 0.00342(17) 0.00098(17) -0.00119(17)
Ag5 0.0337(2) 0.0415(2) 0.0339(2) 0.00052(18) -0.00076(16) 0.00440(17)
Ag6 0.0417(2) 0.0319(2) 0.0387(2) 0.00522(18) -0.00330(18) -0.00349(17)
Ag7 0.0400(2) 0.0385(2) 0.0364(2) -0.00551(18) -0.00093(17) 0.00647(18)
Ag8 0.0540(3) 0.0312(2) 0.0344(2) 0.00330(17) -0.00203(19) 0.00067(19)
Ag9 0.0347(4) 0.0393(2) 0.0352(5) -0.0035(2) 0.0011(4) -0.0041(2)
Ag9A 0.0347(4) 0.0393(2) 0.0352(5) -0.0035(2) 0.0011(4) -0.0041(2)
Ag10 0.0310(2) 0.0307(2) 0.0337(2) -0.00143(16) -0.00527(16) -0.00433(16)
F1 0.192(7) 0.165(7) 0.160(6) -0.029(5) 0.100(6) -0.128(6)
F2 0.125(6) 0.171(8) 0.322(12) 0.110(8) 0.154(8) 0.029(6)
F3 0.164(7) 0.408(16) 0.079(4) 0.089(7) 0.009(5) -0.117(9)
F4 0.185(6) 0.201(7) 0.067(3) 0.024(4) -0.051(4) -0.153(6)
F5 0.255(9) 0.084(4) 0.150(6) 0.006(4) -0.163(6) -0.021(5)
F6 0.144(6) 0.220(9) 0.121(5) -0.119(6) -0.005(5) -0.016(6)
F7 0.154(5) 0.041(3) 0.149(5) -0.011(3) 0.060(4) 0.020(3)
F8 0.187(6) 0.044(3) 0.107(4) 0.023(3) -0.060(4) 0.001(3)
F9 0.080(3) 0.059(3) 0.184(6) 0.041(3) -0.004(4) -0.026(3)
F10 0.269(16) 0.031(4) 0.152(11) -0.017(5) 0.086(11) -0.047(7)
F11 0.087(15) 0.080(16) 0.17(2) -0.041(15) 0.006(15) 0.031(13)
F12 0.32(4) 0.060(13) 0.072(15) -0.034(11) 0.09(2) -0.05(2)
F10A 0.269(16) 0.031(4) 0.152(11) -0.017(5) 0.086(11) -0.047(7)
F11A 0.060(4) 0.059(5) 0.153(10) -0.051(6) 0.022(5) -0.010(3)
F12A 0.086(6) 0.222(15) 0.130(9) -0.118(10) -0.029(6) 0.013(7)
F13 0.084(4) 0.192(7) 0.058(3) 0.014(3) -0.008(3) 0.038(4)
F14 0.160(6) 0.080(4) 0.163(6) 0.023(4) -0.062(5) 0.040(4)
F15 0.051(3) 0.256(9) 0.145(5) 0.128(6) -0.032(3) -0.042(4)
F16 0.094(4) 0.073(3) 0.130(4) 0.062(3) 0.051(3) 0.030(3)
F17 0.047(2) 0.093(3) 0.076(3) 0.023(2) 0.014(2) -0.006(2)
F18 0.080(3) 0.108(4) 0.047(2) 0.003(2) 0.015(2) -0.013(3)
O1 0.037(2) 0.032(2) 0.053(2) 0.0002(18) 0.0043(18) -0.0092(17)
O2 0.057(3) 0.060(3) 0.077(3) -0.007(3) 0.024(2) -0.020(2)
O3 0.050(2) 0.033(2) 0.035(2) 0.0036(17) -0.0090(17) -0.0049(17)
O4 0.051(2) 0.036(2) 0.044(2) 0.0014(18) -0.0116(19) -0.0023(18)
O5 0.040(2) 0.050(2) 0.042(2) 0.0112(19) 0.0036(18) -0.0028(19)
O6 0.055(3) 0.054(3) 0.044(2) 0.016(2) -0.003(2) -0.001(2)
C1 0.035(3) 0.027(3) 0.044(3) -0.004(2) -0.003(2) 0.003(2)
C2 0.038(3) 0.029(3) 0.035(3) 0.000(2) -0.005(2) 0.001(2)
C3 0.053(4) 0.031(3) 0.048(3) -0.007(3) 0.004(3) 0.011(3)
C4 0.053(4) 0.061(5) 0.136(8) -0.049(5) 0.000(5) 0.017(4)
C5 0.090(5) 0.030(3) 0.063(4) -0.005(3) 0.005(4) 0.008(3)
C6 0.115(7) 0.051(4) 0.048(4) -0.009(3) 0.016(4) 0.017(4)
C7 0.036(3) 0.033(3) 0.033(3) 0.001(2) -0.006(2) 0.004(2)
C8 0.035(3) 0.034(3) 0.035(3) 0.002(2) -0.007(2) -0.004(2)
C9 0.054(4) 0.053(4) 0.033(3) 0.010(3) -0.008(3) -0.007(3)
C10 0.085(6) 0.149(10) 0.063(5) 0.032(6) -0.042(5) -0.041(6)
C11 0.166(10) 0.067(5) 0.036(4) 0.003(4) 0.003(5) 0.019(6)
C12 0.102(6) 0.058(5) 0.046(4) 0.023(3) -0.001(4) -0.004(4)
C13 0.033(3) 0.035(3) 0.032(3) 0.003(2) 0.007(2) 0.001(2)
C14 0.031(3) 0.038(3) 0.044(3) 0.008(3) 0.005(2) 0.009(2)
C15 0.049(4) 0.067(4) 0.042(3) 0.017(3) 0.019(3) 0.018(3)
C16 0.194(12) 0.095(7) 0.038(4) -0.005(5) 0.019(6) 0.006(7)
C17 0.050(5) 0.282(17) 0.113(8) 0.128(10) 0.042(5) 0.047(7)
C18 0.100(6) 0.069(5) 0.057(4) 0.032(4) 0.020(4) 0.016(5)
C19 0.039(3) 0.027(3) 0.026(2) 0.002(2) 0.001(2) 0.002(2)
C20 0.032(3) 0.021(2) 0.029(2) -0.001(2) 0.005(2) -0.002(2)
C21 0.034(3) 0.028(3) 0.046(3) -0.012(2) -0.004(2) -0.002(2)
C22 0.033(3) 0.046(4) 0.075(4) -0.011(3) 0.004(3) -0.014(3)
C23 0.071(5) 0.029(3) 0.093(6) -0.009(3) -0.008(4) -0.010(3)
C24 0.069(5) 0.061(4) 0.042(3) -0.022(3) -0.010(3) 0.000(4)
C25 0.034(3) 0.030(3) 0.031(3) 0.003(2) 0.005(2) 0.004(2)
C26 0.039(3) 0.027(3) 0.026(2) 0.006(2) 0.004(2) 0.003(2)
C27 0.047(3) 0.039(3) 0.034(3) 0.003(2) 0.011(2) 0.014(3)
C28 0.087(5) 0.075(5) 0.046(4) 0.010(4) 0.021(4) 0.050(4)
C29 0.081(5) 0.060(5) 0.057(4) -0.019(4) 0.018(4) 0.013(4)
C30 0.059(4) 0.063(5) 0.080(5) 0.016(4) 0.036(4) 0.018(4)
C31 0.027(3) 0.034(3) 0.036(3) 0.001(2) -0.007(2) 0.000(2)
C32 0.035(3) 0.025(2) 0.026(2) 0.003(2) 0.003(2) 0.006(2)
C33 0.026(3) 0.039(3) 0.042(3) 0.000(2) -0.007(2) -0.006(2)
C34 0.065(5) 0.044(4) 0.096(6) 0.002(4) -0.040(4) -0.015(3)
C35 0.053(4) 0.056(4) 0.059(4) 0.008(3) -0.030(3) -0.008(3)
C36 0.038(4) 0.105(7) 0.070(5) 0.008(5) 0.003(3) -0.007(4)
C37 0.046(3) 0.030(3) 0.031(3) -0.007(2) 0.000(2) -0.002(2)
C38 0.044(3) 0.038(3) 0.040(3) 0.000(3) 0.002(3) 0.004(3)
C39 0.060(4) 0.073(5) 0.041(3) -0.024(3) -0.008(3) -0.004(4)
C40 0.101(7) 0.158(10) 0.035(4) -0.022(5) 0.005(4) -0.030(7)
C41 0.153(10) 0.089(7) 0.085(7) -0.062(6) -0.027(6) 0.012(7)
C42 0.061(5) 0.146(9) 0.071(5) -0.031(6) -0.011(4) -0.022(6)
C43 0.054(4) 0.044(4) 0.089(6) -0.009(4) 0.005(4) -0.018(3)
C44 0.041(3) 0.031(3) 0.051(3) 0.005(3) -0.012(3) -0.004(2)
C45 0.045(3) 0.043(4) 0.063(4) 0.017(3) -0.005(3) -0.020(3)
C46 0.043(3) 0.057(4) 0.047(3) 0.015(3) -0.001(3) -0.013(3)
C47 0.058(5) 0.097(7) 0.080(6) 0.026(5) 0.014(4) -0.020(5)
C48 0.062(4) 0.056(4) 0.041(3) 0.002(3) -0.014(3) -0.013(3)
C49 0.034(3) 0.041(3) 0.032(3) -0.002(2) 0.001(2) -0.008(2)
C50 0.033(3) 0.041(3) 0.037(3) 0.009(2) -0.002(2) 0.000(2)
C51 0.032(3) 0.031(3) 0.040(3) 0.002(2) 0.005(2) 0.001(2)
C52 0.059(4) 0.036(3) 0.060(4) 0.004(3) -0.005(3) 0.000(3)
C53 0.036(3) 0.082(5) 0.060(4) 0.023(4) 0.005(3) 0.003(3)
C54 0.048(3) 0.031(3) 0.044(3) -0.001(2) 0.003(3) -0.004(3)
C55 0.045(3) 0.041(3) 0.046(3) 0.013(3) 0.008(3) 0.005(3)
C56 0.035(3) 0.046(3) 0.048(3) -0.002(3) 0.006(3) 0.006(3)
C57 0.053(4) 0.058(4) 0.055(4) 0.017(3) 0.004(3) 0.003(3)
C101 0.108(8) 0.117(8) 0.070(6) -0.029(6) 0.022(5) 0.016(6)
O101 0.081(4) 0.121(5) 0.083(4) -0.044(4) -0.018(3) 0.044(4)

loop_
_atom_type_symbol
_atom_type_description
_atom_type_scat_dispersion_real
_atom_type_scat_dispersion_imag
_atom_type_scat_source
C C 0.0033 0.0016 'International Tables Vol C Tables 4.2.6.8 and 6.1.1.4'
H H 0.0000 0.0000 'International Tables Vol C Tables 4.2.6.8 and 6.1.1.4'
O O 0.0106 0.0060 'International Tables Vol C Tables 4.2.6.8 and 6.1.1.4'
F F 0.0171 0.0103 'International Tables Vol C Tables 4.2.6.8 and 6.1.1.4'
Ag Ag -0.8971 1.1015 'International Tables Vol C Tables 4.2.6.8 and 6.1.1.4'

loop_
_geom_angle_atom_site_label_1
_geom_angle_atom_site_label_2
_geom_angle_atom_site_label_3
_geom_angle
C1 Ag1A O5 113.5(2)
C1 Ag1A C7 124.0(3)
O5 Ag1A C7 107.0(2)
C1 Ag1A O6 119.0(3)
O5 Ag1A O6 77.0(2)
C7 Ag1A O6 106.4(2)
C1 Ag1A Ag3 117.97(19)
O5 Ag1A Ag3 128.45(17)
C7 Ag1A Ag3 43.77(14)
O6 Ag1A Ag3 75.76(15)
C1 Ag1A Ag2 43.70(15)
O5 Ag1A Ag2 131.39(19)
C7 Ag1A Ag2 80.5(2)
O6 Ag1A Ag2 148.52(17)
Ag3 Ag1A Ag2 90.68(13)
C7 Ag1B C1 139(2)
C7 Ag1B O5 105.0(8)
C1 Ag1B O5 109.1(8)
C7 Ag1B Ag2 90.8(13)
C1 Ag1B Ag2 48.8(7)
O5 Ag1B Ag2 136.0(7)
C7 Ag1B Ag3 45.1(3)
C1 Ag1B Ag3 124.3(9)
O5 Ag1B Ag3 122.0(11)
Ag2 Ag1B Ag3 98.4(10)
C25 Ag2 C1 175.0(2)
C25 Ag2 Ag1B 128.1(5)
C1 Ag2 Ag1B 53.9(5)
C25 Ag2 Ag8 125.50(14)
C1 Ag2 Ag8 49.61(15)
Ag1B Ag2 Ag8 75.8(3)
C25 Ag2 Ag4 51.15(14)
C1 Ag2 Ag4 128.83(15)
Ag1B Ag2 Ag4 79.1(4)
Ag8 Ag2 Ag4 104.791(17)
C25 Ag2 Ag6 52.18(15)
C1 Ag2 Ag6 122.99(15)
Ag1B Ag2 Ag6 139.4(3)
Ag8 Ag2 Ag6 77.640(16)
Ag4 Ag2 Ag6 78.590(15)
C25 Ag2 Ag1A 131.05(17)
C1 Ag2 Ag1A 50.90(17)
Ag8 Ag2 Ag1A 73.62(8)
Ag4 Ag2 Ag1A 81.80(9)
Ag6 Ag2 Ag1A 139.49(7)
C7 Ag3 C13 178.4(2)
C7 Ag3 Ag9A 133.2(3)
C13 Ag3 Ag9A 48.4(3)
C7 Ag3 Ag1B 49.1(4)
C13 Ag3 Ag1B 132.3(4)
Ag9A Ag3 Ag1B 87.1(4)
C7 Ag3 Ag4 52.87(15)
C13 Ag3 Ag4 127.45(14)
Ag9A Ag3 Ag4 108.2(3)
Ag1B Ag3 Ag4 76.1(8)
C7 Ag3 Ag1A 52.61(18)
C13 Ag3 Ag1A 128.68(18)
Ag4 Ag3 Ag1A 82.60(10)
C7 Ag3 Ag5 130.17(15)
C13 Ag3 Ag5 49.63(14)
Ag9A Ag3 Ag5 70.0(4)
Ag1B Ag3 Ag5 139.2(6)
Ag4 Ag3 Ag5 79.531(15)
Ag1A Ag3 Ag5 143.23(7)
C7 Ag3 Ag9 134.25(15)
C13 Ag3 Ag9 47.32(15)
Ag4 Ag3 Ag9 105.51(2)
Ag1A Ag3 Ag9 88.47(8)
Ag5 Ag3 Ag9 66.10(2)
C25 Ag4 C19 118.36(18)
C25 Ag4 C7 118.63(18)
C19 Ag4 C7 120.65(18)
C25 Ag4 C20 137.22(17)
C19 Ag4 C20 27.69(17)
C7 Ag4 C20 103.74(17)
C25 Ag4 Ag3 133.86(13)
C19 Ag4 Ag3 83.79(12)
C7 Ag4 Ag3 44.03(13)
C20 Ag4 Ag3 81.17(10)
C25 Ag4 Ag2 43.86(13)
C19 Ag4 Ag2 136.11(13)
C7 Ag4 Ag2 80.99(13)
C20 Ag4 Ag2 162.48(11)
Ag3 Ag4 Ag2 91.384(16)
C25 Ag4 Ag10 82.28(13)
C19 Ag4 Ag10 41.92(13)
C7 Ag4 Ag10 137.41(13)
C20 Ag4 Ag10 69.51(11)
Ag3 Ag4 Ag10 94.099(16)
Ag2 Ag4 Ag10 95.446(16)
C13 Ag5 O4 127.58(17)
C13 Ag5 C19 125.35(18)
O4 Ag5 C19 101.18(16)
C13 Ag5 O3 100.51(16)
O4 Ag5 O3 75.96(13)
C19 Ag5 O3 115.50(16)
C13 Ag5 Ag10 126.39(13)
O4 Ag5 Ag10 102.97(10)
C19 Ag5 Ag10 44.33(13)
O3 Ag5 Ag10 72.94(9)
C13 Ag5 Ag3 43.14(13)
O4 Ag5 Ag3 156.05(10)
C19 Ag5 Ag3 82.23(12)
O3 Ag5 Ag3 124.29(9)
Ag10 Ag5 Ag3 95.971(17)
C13 Ag5 Ag9A 36.8(4)
O4 Ag5 Ag9A 143.2(5)
C19 Ag5 Ag9A 112.8(3)
O3 Ag5 Ag9A 77.0(6)
Ag10 Ag5 Ag9A 92.2(2)
Ag3 Ag5 Ag9A 48.5(5)
C13 Ag5 Ag9 42.36(14)
O4 Ag5 Ag9 136.26(10)
C19 Ag5 Ag9 116.31(13)
O3 Ag5 Ag9 68.26(10)
Ag10 Ag5 Ag9 90.03(2)
Ag3 Ag5 Ag9 57.08(4)
O2 Ag6 C31 121.15(19)
O2 Ag6 C25 98.37(18)
C31 Ag6 C25 129.40(18)
O2 Ag6 O1 77.94(15)
C31 Ag6 O1 104.74(16)
C25 Ag6 O1 114.05(16)
O2 Ag6 Ag10 148.39(13)
C31 Ag6 Ag10 44.68(13)
C25 Ag6 Ag10 85.00(13)
O1 Ag6 Ag10 129.39(9)
O2 Ag6 Ag2 105.47(14)
C31 Ag6 Ag2 132.19(13)
C25 Ag6 Ag2 43.61(12)
O1 Ag6 Ag2 73.52(9)
Ag10 Ag6 Ag2 98.563(17)
O2 Ag6 Ag7 139.64(13)
C31 Ag6 Ag7 42.74(13)
C25 Ag6 Ag7 119.64(12)
O1 Ag6 Ag7 74.64(9)
Ag10 Ag6 Ag7 55.880(13)
Ag2 Ag6 Ag7 94.505(16)
C37 Ag7 C31 160.1(2)
C37 Ag7 Ag10 141.88(14)
C31 Ag7 Ag10 45.44(13)
C37 Ag7 Ag9 46.95(15)
C31 Ag7 Ag9 143.59(14)
Ag10 Ag7 Ag9 98.53(4)
C37 Ag7 Ag8 45.88(14)
C31 Ag7 Ag8 118.76(14)
Ag10 Ag7 Ag8 107.214(18)
Ag9 Ag7 Ag8 59.19(2)
C37 Ag7 Ag9A 51.4(4)
C31 Ag7 Ag9A 137.1(4)
Ag10 Ag7 Ag9A 92.7(4)
Ag8 Ag7 Ag9A 56.7(3)
C37 Ag7 Ag6 117.46(15)
C31 Ag7 Ag6 45.98(13)
Ag10 Ag7 Ag6 56.655(13)
Ag9 Ag7 Ag6 115.73(4)
Ag8 Ag7 Ag6 72.829(15)
Ag9A Ag7 Ag6 108.9(4)
C37 Ag8 C1 161.7(2)
C37 Ag8 C2 139.20(19)
C1 Ag8 C2 27.75(18)
C37 Ag8 Ag9 46.72(15)
C1 Ag8 Ag9 119.50(15)
C2 Ag8 Ag9 117.03(13)
C37 Ag8 Ag2 143.63(14)
C1 Ag8 Ag2 44.68(14)
C2 Ag8 Ag2 72.42(12)
Ag9 Ag8 Ag2 109.76(4)
C37 Ag8 Ag9A 56.4(6)
C1 Ag8 Ag9A 109.9(6)
C2 Ag8 Ag9A 109.4(5)
Ag2 Ag8 Ag9A 102.2(5)
C37 Ag8 Ag7 45.64(14)
C1 Ag8 Ag7 144.50(14)
C2 Ag8 Ag7 170.44(12)
Ag9 Ag8 Ag7 58.80(3)
Ag2 Ag8 Ag7 100.364(17)
Ag9A Ag8 Ag7 65.3(5)
C37 Ag9 C13 166.3(2)
C37 Ag9 O101 95.6(2)
C13 Ag9 O101 97.5(2)
C37 Ag9 C14 149.2(2)
C13 Ag9 C14 25.93(18)
O101 Ag9 C14 92.4(2)
C37 Ag9 Ag7 47.42(15)
C13 Ag9 Ag7 119.98(13)
O101 Ag9 Ag7 142.39(18)
C14 Ag9 Ag7 122.58(11)
C37 Ag9 Ag8 47.43(15)
C13 Ag9 Ag8 136.86(16)
O101 Ag9 Ag8 88.90(19)
C14 Ag9 Ag8 162.68(15)
Ag7 Ag9 Ag8 62.02(2)
C37 Ag9 Ag3 139.15(15)
C13 Ag9 Ag3 43.04(14)
O101 Ag9 Ag3 96.27(15)
C14 Ag9 Ag3 68.76(13)
Ag7 Ag9 Ag3 108.29(3)
Ag8 Ag9 Ag3 93.93(5)
C37 Ag9 Ag5 122.73(15)
C13 Ag9 Ag5 44.18(13)
O101 Ag9 Ag5 141.61(18)
C14 Ag9 Ag5 54.22(12)
Ag7 Ag9 Ag5 75.829(19)
Ag8 Ag9 Ag5 117.21(3)
Ag3 Ag9 Ag5 56.81(3)
C13 Ag9A O101 108.5(8)
C13 Ag9A C37 149.9(13)
O101 Ag9A C37 88.2(7)
C13 Ag9A Ag3 52.2(7)
O101 Ag9A Ag3 112.1(11)
C37 Ag9A Ag3 144.2(6)
C13 Ag9A C14 25.8(3)
O101 Ag9A C14 96.9(5)
C37 Ag9A C14 130.8(11)
Ag3 Ag9A C14 77.7(6)
C13 Ag9A Ag8 153.3(10)
O101 Ag9A Ag8 89.5(4)
C37 Ag9A Ag8 45.4(3)
Ag3 Ag9A Ag8 103.3(7)
C14 Ag9A Ag8 172.7(9)
C13 Ag9A Ag7 116.8(6)
O101 Ag9A Ag7 130.0(9)
C37 Ag9A Ag7 41.8(4)
Ag3 Ag9A Ag7 111.8(4)
C14 Ag9A Ag7 114.8(7)
Ag8 Ag9A Ag7 57.9(3)
C13 Ag9A Ag5 44.9(3)
O101 Ag9A Ag5 152.3(6)
C37 Ag9A Ag5 112.6(8)
Ag3 Ag9A Ag5 61.5(3)
C14 Ag9A Ag5 55.8(3)
Ag8 Ag9A Ag5 118.1(4)
Ag7 Ag9A Ag5 72.8(3)
C19 Ag10 C31 178.1(2)
C19 Ag10 Ag7 129.64(14)
C31 Ag10 Ag7 49.03(15)
C19 Ag10 Ag5 53.05(14)
C31 Ag10 Ag5 126.52(15)
Ag7 Ag10 Ag5 82.244(16)
C19 Ag10 Ag6 126.50(14)
C31 Ag10 Ag6 52.16(14)
Ag7 Ag10 Ag6 67.466(15)
Ag5 Ag10 Ag6 134.454(19)
C19 Ag10 Ag4 49.78(14)
C31 Ag10 Ag4 128.58(14)
Ag7 Ag10 Ag4 105.742(17)
Ag5 Ag10 Ag4 78.941(15)
Ag6 Ag10 Ag4 77.707(15)
C44 O1 Ag6 127.6(4)
C46 O2 Ag6 129.6(4)
C49 O3 Ag5 127.6(3)
C51 O4 Ag5 132.1(4)
C54 O5 Ag1A 126.9(4)
C54 O5 Ag1B 131.4(7)
C56 O6 Ag1A 123.5(4)
C2 C1 Ag2 177.9(5)
C2 C1 Ag1B 104.5(11)
Ag2 C1 Ag1B 77.3(10)
C2 C1 Ag8 92.9(4)
Ag2 C1 Ag8 85.71(19)
Ag1B C1 Ag8 101.5(5)
C2 C1 Ag1A 96.4(4)
Ag2 C1 Ag1A 85.4(2)
Ag8 C1 Ag1A 101.9(2)
C1 C2 C3 174.8(6)
C1 C2 Ag8 59.4(3)
C3 C2 Ag8 122.8(4)
C2 C3 C4 109.6(5)
C2 C3 C6 108.9(5)
C4 C3 C6 112.2(7)
C2 C3 C5 108.4(5)
C4 C3 C5 109.4(6)
C6 C3 C5 108.2(6)
C3 C4 H4A 109.5
C3 C4 H4B 109.5
H4A C4 H4B 109.5
C3 C4 H4C 109.5
H4A C4 H4C 109.5
H4B C4 H4C 109.5
C3 C5 H5A 109.5
C3 C5 H5B 109.5
H5A C5 H5B 109.5
C3 C5 H5C 109.5
H5A C5 H5C 109.5
H5B C5 H5C 109.5
C3 C6 H6A 109.5
C3 C6 H6B 109.5
H6A C6 H6B 109.5
C3 C6 H6C 109.5
H6A C6 H6C 109.5
H6B C6 H6C 109.5
C8 C7 Ag3 171.1(5)
C8 C7 Ag1B 101.9(6)
Ag3 C7 Ag1B 85.8(5)
C8 C7 Ag4 99.0(4)
Ag3 C7 Ag4 83.10(18)
Ag1B C7 Ag4 104.3(10)
C8 C7 Ag1A 103.5(4)
Ag3 C7 Ag1A 83.6(2)
Ag4 C7 Ag1A 110.9(2)
C7 C8 C9 175.9(6)
C8 C9 C11 109.0(5)
C8 C9 C10 108.5(5)
C11 C9 C10 111.9(7)
C8 C9 C12 108.3(5)
C11 C9 C12 109.1(6)
C10 C9 C12 109.9(7)
C9 C10 H10A 109.5
C9 C10 H10B 109.5
H10A C10 H10B 109.5
C9 C10 H10C 109.5
H10A C10 H10C 109.5
H10B C10 H10C 109.5
C9 C11 H11A 109.5
C9 C11 H11B 109.5
H11A C11 H11B 109.5
C9 C11 H11C 109.5
H11A C11 H11C 109.5
H11B C11 H11C 109.5
C9 C12 H12A 109.5
C9 C12 H12B 109.5
H12A C12 H12B 109.5
C9 C12 H12C 109.5
H12A C12 H12C 109.5
H12B C12 H12C 109.5
C14 C13 Ag9A 109.0(8)
C14 C13 Ag3 167.3(5)
Ag9A C13 Ag3 79.4(8)
C14 C13 Ag9 99.7(4)
Ag3 C13 Ag9 89.6(2)
C14 C13 Ag5 100.6(4)
Ag9A C13 Ag5 98.3(5)
Ag3 C13 Ag5 87.23(18)
Ag9 C13 Ag5 93.47(19)
C13 C14 C15 174.7(6)
C13 C14 Ag9A 45.2(7)
C15 C14 Ag9A 134.4(7)
C13 C14 Ag9 54.3(4)
C15 C14 Ag9 126.1(4)
C14 C15 C17 107.8(6)
C14 C15 C18 109.1(5)
C17 C15 C18 111.0(8)
C14 C15 C16 109.6(6)
C17 C15 C16 112.4(8)
C18 C15 C16 106.9(7)
C15 C16 H16A 109.5
C15 C16 H16B 109.5
H16A C16 H16B 109.5
C15 C16 H16C 109.5
H16A C16 H16C 109.5
H16B C16 H16C 109.5
C15 C17 H17A 109.5
C15 C17 H17B 109.5
H17A C17 H17B 109.5
C15 C17 H17C 109.5
H17A C17 H17C 109.5
H17B C17 H17C 109.5
C15 C18 H18A 109.5
C15 C18 H18B 109.5
H18A C18 H18B 109.5
C15 C18 H18C 109.5
H18A C18 H18C 109.5
H18B C18 H18C 109.5
C20 C19 Ag10 173.1(4)
C20 C19 Ag4 88.3(3)
Ag10 C19 Ag4 88.30(19)
C20 C19 Ag5 104.2(4)
Ag10 C19 Ag5 82.62(17)
Ag4 C19 Ag5 108.4(2)
C19 C20 C21 172.8(5)
C19 C20 Ag4 64.0(3)
C21 C20 Ag4 122.9(3)
C20 C21 C24 109.5(5)
C20 C21 C22 109.3(4)
C24 C21 C22 109.5(5)
C20 C21 C23 107.4(5)
C24 C21 C23 110.4(5)
C22 C21 C23 110.7(5)
C21 C22 H22A 109.5
C21 C22 H22B 109.5
H22A C22 H22B 109.5
C21 C22 H22C 109.5
H22A C22 H22C 109.5
H22B C22 H22C 109.5
C21 C23 H23A 109.5
C21 C23 H23B 109.5
H23A C23 H23B 109.5
C21 C23 H23C 109.5
H23A C23 H23C 109.5
H23B C23 H23C 109.5
C21 C24 H24A 109.5
C21 C24 H24B 109.5
H24A C24 H24B 109.5
C21 C24 H24C 109.5
H24A C24 H24C 109.5
H24B C24 H24C 109.5
C26 C25 Ag2 175.0(5)
C26 C25 Ag4 99.9(4)
Ag2 C25 Ag4 84.98(18)
C26 C25 Ag6 93.7(4)
Ag2 C25 Ag6 84.21(18)
Ag4 C25 Ag6 107.0(2)
C25 C26 C27 177.5(5)
C26 C27 C30 109.1(5)
C26 C27 C28 109.5(5)
C30 C27 C28 110.4(6)
C26 C27 C29 109.0(5)
C30 C27 C29 109.8(6)
C28 C27 C29 109.0(6)
C27 C28 H28A 109.5
C27 C28 H28B 109.5
H28A C28 H28B 109.5
C27 C28 H28C 109.5
H28A C28 H28C 109.5
H28B C28 H28C 109.5
C27 C29 H29A 109.5
C27 C29 H29B 109.5
H29A C29 H29B 109.5
C27 C29 H29C 109.5
H29A C29 H29C 109.5
H29B C29 H29C 109.5
C27 C30 H30A 109.5
C27 C30 H30B 109.5
H30A C30 H30B 109.5
C27 C30 H30C 109.5
H30A C30 H30C 109.5
H30B C30 H30C 109.5
C32 C31 Ag10 168.7(5)
C32 C31 Ag7 105.7(4)
Ag10 C31 Ag7 85.53(18)
C32 C31 Ag6 97.3(4)
Ag10 C31 Ag6 83.16(17)
Ag7 C31 Ag6 91.28(19)
C31 C32 C33 173.3(5)
C32 C33 C34 110.3(5)
C32 C33 C35 108.7(5)
C34 C33 C35 111.0(5)
C32 C33 C36 107.6(5)
C34 C33 C36 110.7(6)
C35 C33 C36 108.4(5)
C33 C34 H34A 109.5
C33 C34 H34B 109.5
H34A C34 H34B 109.5
C33 C34 H34C 109.5
H34A C34 H34C 109.5
H34B C34 H34C 109.5
C33 C35 H35A 109.5
C33 C35 H35B 109.5
H35A C35 H35B 109.5
C33 C35 H35C 109.5
H35A C35 H35C 109.5
H35B C35 H35C 109.5
C33 C36 H36A 109.5
C33 C36 H36B 109.5
H36A C36 H36B 109.5
C33 C36 H36C 109.5
H36A C36 H36C 109.5
H36B C36 H36C 109.5
C38 C37 Ag9 137.1(5)
C38 C37 Ag7 120.5(5)
Ag9 C37 Ag7 85.62(19)
C38 C37 Ag8 124.7(5)
Ag9 C37 Ag8 85.8(2)
Ag7 C37 Ag8 88.47(19)
C38 C37 Ag9A 141.6(6)
Ag7 C37 Ag9A 86.9(3)
Ag8 C37 Ag9A 78.2(5)
C37 C38 C39 179.0(7)
C38 C39 C40 108.8(6)
C38 C39 C41 108.7(6)
C40 C39 C41 109.5(8)
C38 C39 C42 108.2(6)
C40 C39 C42 111.0(7)
C41 C39 C42 110.6(8)
C39 C40 H40A 109.5
C39 C40 H40B 109.5
H40A C40 H40B 109.5
C39 C40 H40C 109.5
H40A C40 H40C 109.5
H40B C40 H40C 109.5
C39 C41 H41A 109.5
C39 C41 H41B 109.5
H41A C41 H41B 109.5
C39 C41 H41C 109.5
H41A C41 H41C 109.5
H41B C41 H41C 109.5
C39 C42 H42A 109.5
C39 C42 H42B 109.5
H42A C42 H42B 109.5
C39 C42 H42C 109.5
H42A C42 H42C 109.5
H42B C42 H42C 109.5
F12 C43 F11 110.5(11)
F11A C43 F12A 104.4(8)
F11A C43 F10A 107.7(8)
F12A C43 F10A 103.7(8)
F12 C43 F10 100.1(12)
F11 C43 F10 106.9(11)
F12 C43 C44 114.9(10)
F11A C43 C44 115.3(6)
F11 C43 C44 107.4(10)
F12A C43 C44 110.3(7)
F10A C43 C44 114.3(7)
F10 C43 C44 116.8(14)
O1 C44 C45 128.6(6)
O1 C44 C43 114.0(5)
C45 C44 C43 117.3(5)
C46 C45 C44 125.1(6)
C46 C45 H45 117.5
C44 C45 H45 117.5
O2 C46 C45 130.6(6)
O2 C46 C47 113.1(7)
C45 C46 C47 116.3(7)
F2 C47 F1 105.7(9)
F2 C47 F3 103.6(11)
F1 C47 F3 103.3(9)
F2 C47 C46 114.4(8)
F1 C47 C46 117.0(8)
F3 C47 C46 111.5(7)
F4 C48 F5 109.7(7)
F4 C48 F6 103.6(8)
F5 C48 F6 101.9(7)
F4 C48 C49 113.8(5)
F5 C48 C49 116.1(6)
F6 C48 C49 110.3(6)
O3 C49 C50 128.6(5)
O3 C49 C48 114.4(5)
C50 C49 C48 116.9(5)
C49 C50 C51 124.7(5)
C49 C50 H50 117.7
C51 C50 H50 117.7
O4 C51 C50 129.6(5)
O4 C51 C52 113.6(5)
C50 C51 C52 116.8(5)
F7 C52 F9 105.8(7)
F7 C52 F8 107.5(6)
F9 C52 F8 105.7(6)
F7 C52 C51 110.9(6)
F9 C52 C51 111.2(6)
F8 C52 C51 115.1(6)
F15 C53 F13 108.5(7)
F15 C53 F14 105.5(7)
F13 C53 F14 102.0(7)
F15 C53 C54 117.3(6)
F13 C53 C54 113.5(6)
F14 C53 C54 108.7(6)
O5 C54 C55 129.9(6)
O5 C54 C53 114.3(5)
C55 C54 C53 115.8(5)
C56 C55 C54 124.0(6)
C56 C55 H55 118.0
C54 C55 H55 118.0
O6 C56 C55 130.4(6)
O6 C56 C57 111.7(5)
C55 C56 C57 117.9(5)
F16 C57 F17 107.6(6)
F16 C57 F18 107.3(6)
F17 C57 F18 105.1(6)
F16 C57 C56 111.0(6)
F17 C57 C56 114.8(5)
F18 C57 C56 110.6(6)
C101 O101 Ag9A 146.0(9)
C101 O101 Ag9 135.3(6)

loop_
_geom_bond_atom_site_label_1
_geom_bond_atom_site_label_2
_geom_bond_distance
Ag1A C1 2.334(6)
Ag1A O5 2.354(5)
Ag1A C7 2.377(7)
Ag1A O6 2.402(7)
Ag1A Ag3 2.973(4)
Ag1A Ag2 2.997(5)
Ag1B C7 2.21(2)
Ag1B C1 2.23(2)
Ag1B O5 2.57(3)
Ag1B Ag2 2.69(4)
Ag1B Ag3 2.914(16)
Ag2 C25 2.072(5)
Ag2 C1 2.078(5)
Ag2 Ag8 2.9463(6)
Ag2 Ag4 2.9785(6)
Ag2 Ag6 2.9885(6)
Ag3 C7 2.069(5)
Ag3 C13 2.071(5)
Ag3 Ag9A 2.58(3)
Ag3 Ag4 2.9555(6)
Ag3 Ag5 3.0252(6)
Ag3 Ag9 3.035(2)
Ag4 C25 2.329(5)
Ag4 C19 2.358(5)
Ag4 C7 2.373(5)
Ag4 C20 2.623(5)
Ag4 Ag10 3.0873(6)
Ag5 C13 2.307(5)
Ag5 O4 2.326(4)
Ag5 C19 2.360(5)
Ag5 O3 2.484(4)
Ag5 Ag10 2.9284(6)
Ag5 Ag9A 3.236(13)
Ag5 Ag9 3.3050(9)
Ag6 O2 2.324(4)
Ag6 C31 2.333(5)
Ag6 C25 2.373(5)
Ag6 O1 2.417(4)
Ag6 Ag10 2.9337(6)
Ag6 Ag7 3.2437(6)
Ag7 C37 2.157(5)
Ag7 C31 2.202(5)
Ag7 Ag10 2.9073(6)
Ag7 Ag9 2.9213(15)
Ag7 Ag8 3.0162(6)
Ag7 Ag9A 3.23(2)
Ag8 C37 2.166(5)
Ag8 C1 2.250(5)
Ag8 C2 2.612(5)
Ag8 Ag9 2.9333(7)
Ag8 Ag9A 2.976(13)
Ag9 C37 2.141(6)
Ag9 C13 2.231(6)
Ag9 O101 2.470(5)
Ag9 C14 2.706(6)
Ag9A C13 1.961(19)
Ag9A O101 2.385(14)
Ag9A C37 2.53(3)
Ag9A C14 2.611(14)
Ag10 C19 2.063(5)
Ag10 C31 2.078(5)
F1 C47 1.259(11)
F2 C47 1.230(11)
F3 C47 1.263(11)
F4 C48 1.251(8)
F5 C48 1.264(8)
F6 C48 1.283(9)
F7 C52 1.295(8)
F8 C52 1.308(8)
F9 C52 1.297(8)
F10 C43 1.349(16)
F11 C43 1.307(14)
F12 C43 1.297(14)
F10A C43 1.322(10)
F11A C43 1.299(9)
F12A C43 1.320(10)
F13 C53 1.282(8)
F14 C53 1.338(10)
F15 C53 1.269(8)
F16 C57 1.317(8)
F17 C57 1.325(8)
F18 C57 1.326(8)
O1 C44 1.259(7)
O2 C46 1.233(8)
O3 C49 1.248(6)
O4 C51 1.233(7)
O5 C54 1.240(7)
O6 C56 1.258(7)
C1 C2 1.217(7)
C2 C3 1.489(7)
C3 C4 1.508(9)
C3 C6 1.517(9)
C3 C5 1.535(9)
C4 H4A 0.9800
C4 H4B 0.9800
C4 H4C 0.9800
C5 H5A 0.9800
C5 H5B 0.9800
C5 H5C 0.9800
C6 H6A 0.9800
C6 H6B 0.9800
C6 H6C 0.9800
C7 C8 1.202(7)
C8 C9 1.494(7)
C9 C11 1.522(10)
C9 C10 1.523(10)
C9 C12 1.523(9)
C10 H10A 0.9800
C10 H10B 0.9800
C10 H10C 0.9800
C11 H11A 0.9800
C11 H11B 0.9800
C11 H11C 0.9800
C12 H12A 0.9800
C12 H12B 0.9800
C12 H12C 0.9800
C13 C14 1.201(7)
C14 C15 1.485(8)
C15 C17 1.489(10)
C15 C18 1.523(10)
C15 C16 1.533(12)
C16 H16A 0.9800
C16 H16B 0.9800
C16 H16C 0.9800
C17 H17A 0.9800
C17 H17B 0.9800
C17 H17C 0.9800
C18 H18A 0.9800
C18 H18B 0.9800
C18 H18C 0.9800
C19 C20 1.219(7)
C20 C21 1.473(7)
C21 C24 1.514(8)
C21 C22 1.533(8)
C21 C23 1.537(8)
C22 H22A 0.9800
C22 H22B 0.9800
C22 H22C 0.9800
C23 H23A 0.9800
C23 H23B 0.9800
C23 H23C 0.9800
C24 H24A 0.9800
C24 H24B 0.9800
C24 H24C 0.9800
C25 C26 1.218(7)
C26 C27 1.483(7)
C27 C30 1.518(9)
C27 C28 1.524(8)
C27 C29 1.524(9)
C28 H28A 0.9800
C28 H28B 0.9800
C28 H28C 0.9800
C29 H29A 0.9800
C29 H29B 0.9800
C29 H29C 0.9800
C30 H30A 0.9800
C30 H30B 0.9800
C30 H30C 0.9800
C31 C32 1.216(7)
C32 C33 1.469(7)
C33 C34 1.518(9)
C33 C35 1.537(8)
C33 C36 1.539(9)
C34 H34A 0.9800
C34 H34B 0.9800
C34 H34C 0.9800
C35 H35A 0.9800
C35 H35B 0.9800
C35 H35C 0.9800
C36 H36A 0.9800
C36 H36B 0.9800
C36 H36C 0.9800
C37 C38 1.209(8)
C38 C39 1.476(8)
C39 C40 1.508(11)
C39 C41 1.522(12)
C39 C42 1.532(10)
C40 H40A 0.9800
C40 H40B 0.9800
C40 H40C 0.9800
C41 H41A 0.9800
C41 H41B 0.9800
C41 H41C 0.9800
C42 H42A 0.9800
C42 H42B 0.9800
C42 H42C 0.9800
C43 C44 1.506(9)
C44 C45 1.389(9)
C45 C46 1.380(10)
C45 H45 0.9500
C46 C47 1.528(9)
C48 C49 1.530(8)
C49 C50 1.395(8)
C50 C51 1.395(8)
C50 H50 0.9500
C51 C52 1.539(8)
C53 C54 1.528(9)
C54 C55 1.402(8)
C55 C56 1.348(8)
C55 H55 0.9500
C56 C57 1.543(9)
C101 O101 1.416(10)
